data_2201324
loop_
_publ_author_name
'Mruthyunjayaswamy, B. H. M.'
'Ijare, Omkar B.'
'Jadegoud, Y'
'Ray Chaudhuri, A.'
'Guru Row, T. N.'

_publ_section_title
;
 Ethyl <i>N</i>-(5-bromo-3-phenylindol-2-yl)carbamate
;
_journal_issue 7
_journal_name_full 'Acta Crystallographica Section E'
_journal_page_first o738
_journal_page_last o739
_journal_paper_doi 10.1107/S1600536802010176
_journal_volume 58
_journal_year 2002
_chemical_formula_iupac 'C17 H15 Br N2 O2'
_chemical_formula_moiety 'C17 H15 Br N2 O2'
_chemical_formula_sum 'C17 H15 Br N2 O2'
_chemical_formula_weight 359.21
_chemical_melting_point 408
_chemical_name_systematic
;
  Ethyl 5-bromo-3-phenyl indole-2-carbamate
;
_space_group_IT_number 14
_symmetry_cell_setting monoclinic
_symmetry_space_group_name_Hall '-P 2yn'
_symmetry_space_group_name_H-M 'P 1 21/n 1'
_atom_sites_solution_hydrogens geom
_atom_sites_solution_primary direct
_atom_sites_solution_secondary difmap
_cell_angle_alpha 90
_cell_angle_beta 106.267(3)
_cell_angle_gamma 90
_cell_formula_units_Z 8
_cell_length_a 13.602(2)
_cell_length_b 10.1781(17)
_cell_length_c 23.565(4)
_cell_measurement_reflns_used 9585
_cell_measurement_temperature 293(2)
_cell_measurement_theta_max 23.3
_cell_measurement_theta_min 2.2
_cell_volume 3131.8(9)
_computing_cell_refinement SMART
_computing_data_collection 'SMART (Bruker, 1998)'
_computing_data_reduction 'SAINT (Bruker, 1998)'
_computing_molecular_graphics 'ORTEP-3 for Windows (Farrugia, 1997) and CAMERON (Watkin et al., 1993)'
_computing_publication_material 'PLATON (Spek, 1990)'
_computing_structure_refinement 'SHELXL97 (Sheldrick, 1997)'
_computing_structure_solution 'SHELXS97 (Sheldrick, 1997)'
_diffrn_ambient_temperature 293(2)
_diffrn_measured_fraction_theta_full 0.998
_diffrn_measured_fraction_theta_max 0.998
_diffrn_measurement_device_type 'Bruker SMART CCD area-detector'
_diffrn_measurement_method '\f and \w '
_diffrn_radiation_monochromator graphite
_diffrn_radiation_source 'fine-focus sealed tube'
_diffrn_radiation_type MoK\a
_diffrn_radiation_wavelength 0.71073
_diffrn_reflns_av_R_equivalents 0.0606
_diffrn_reflns_av_sigmaI/netI 0.0528
_diffrn_reflns_limit_h_max 17
_diffrn_reflns_limit_h_min -17
_diffrn_reflns_limit_k_max 13
_diffrn_reflns_limit_k_min -13
_diffrn_reflns_limit_l_max 28
_diffrn_reflns_limit_l_min -30
_diffrn_reflns_number 39464
_diffrn_reflns_reduction_process
;
 ?
;
_diffrn_reflns_theta_full 27.43
_diffrn_reflns_theta_max 27.43
_diffrn_reflns_theta_min 1.57
_diffrn_standards_number 0
_exptl_absorpt_coefficient_mu 2.633
_exptl_absorpt_correction_T_max 0.769
_exptl_absorpt_correction_T_min 0.514
_exptl_absorpt_correction_type multi-scan
_exptl_absorpt_process_details '(XPREP; Bruker, 1998)'
_exptl_crystal_colour 'pale brown'
_exptl_crystal_density_diffrn 1.524
_exptl_crystal_density_meas ?
_exptl_crystal_density_method 'Not Measured'
_exptl_crystal_description prism
_exptl_crystal_F_000 1456
_exptl_crystal_size_max 0.32
_exptl_crystal_size_mid 0.21
_exptl_crystal_size_min 0.10
_refine_diff_density_max 0.469
_refine_diff_density_min -0.383
_refine_ls_extinction_method none
_refine_ls_goodness_of_fit_ref 0.871
_refine_ls_hydrogen_treatment constr
_refine_ls_matrix_type full
_refine_ls_number_parameters 399
_refine_ls_number_reflns 6698
_refine_ls_number_restraints 0
_refine_ls_restrained_S_all 0.871
_refine_ls_R_factor_all 0.0711
_refine_ls_R_factor_gt 0.0367
_refine_ls_shift/su_max 0.001
_refine_ls_shift/su_mean 0.000
_refine_ls_structure_factor_coef Fsqd
_refine_ls_weighting_details 'calc w = 1/[\s^2^(Fo^2^)+(0.0456P)^2^] where P = (Fo^2^+2Fc^2^)/3'
_refine_ls_weighting_scheme calc
_refine_ls_wR_factor_gt 0.0780
_refine_ls_wR_factor_ref 0.0841
_reflns_number_gt 4047
_reflns_number_total 6698
_reflns_threshold_expression I>2\s(I)
_cod_data_source_file cf6180.cif
_cod_data_source_block I
_cod_depositor_comments
;
The following automatic conversions were performed:
'_symmetry_cell_setting' value 'Monoclinic' changed to 'monoclinic'
according to '/home/saulius/struct/CIF-dictionaries/cif_core.dic'
dictionary named 'cif_core.dic' version 2.4.1 from 2010-06-29.

Automatic conversion script
Id: cif_fix_enum 1527 2010-12-29 10:47:43Z saulius 

The following automatic conversions were performed:

'_symmetry_cell_setting' value 'Monoclinic' changed to 'monoclinic'
according to /home/saulius/struct/CIF-dictionaries/cif_core.dic
dictionary named 'cif_core.dic' version 2.4.1 from 2010-06-29.

Automatic conversion script
Id: cif_fix_values 1715 2011-07-08 13:25:40Z adriana 

The following automatic conversions were performed:

'_exptl_crystal_density_meas' value 'Not Measured' was changed to '?'
- the value is perceived as not measured.

Automatic conversion script
Id: cif_fix_values 3008 2015-01-20 13:52:24Z robertas 
;
_cod_original_sg_symbol_H-M 'P 21/n'
_cod_database_code 2201324
_cod_database_fobs_code 2201324

loop_
_symmetry_equiv_pos_as_xyz
x,y,z
1/2-x,1/2+y,1/2-z
-x,-y,-z
1/2+x,1/2-y,1/2+z

loop_
_atom_site_label
_atom_site_fract_x
_atom_site_fract_y
_atom_site_fract_z
_atom_site_U_iso_or_equiv
_atom_site_adp_type
_atom_site_calc_flag
_atom_site_refinement_flags
_atom_site_occupancy
_atom_site_disorder_assembly
_atom_site_disorder_group
_atom_site_type_symbol
Br1 0.67662(2) 1.15732(3) 0.154547(13) 0.06427(11) Uani d . 1 . . Br
O1 0.46579(13) 0.55345(17) -0.11174(8) 0.0547(5) Uani d . 1 . . O
O2 0.32817(12) 0.43617(16) -0.10689(7) 0.0514(4) Uani d . 1 . . O
C3 0.51756(16) 0.8510(2) 0.05363(10) 0.0402(6) Uani d . 1 . . C
C5 0.63207(18) 1.0224(2) 0.09692(11) 0.0444(6) Uani d . 1 . . C
C9 0.34687(16) 0.7463(2) 0.06361(10) 0.0395(6) Uani d . 1 . . C
N2 0.39265(14) 0.58025(19) -0.03663(9) 0.0458(5) Uani d . 1 . . N
H2 0.3480 0.5468 -0.0213 0.055 Uiso calc R 1 . . H
C15 0.40183(18) 0.5258(2) -0.08708(11) 0.0435(6) Uani d . 1 . . C
C2 0.43360(16) 0.7585(2) 0.03809(10) 0.0389(6) Uani d . 1 . . C
C4 0.54488(17) 0.9524(2) 0.09527(11) 0.0446(6) Uani d . 1 . . C
H4 0.5056 0.9716 0.1208 0.054 Uiso calc R 1 . . H
C1 0.44969(16) 0.6863(2) -0.00733(10) 0.0408(6) Uani d . 1 . . C
N1 0.53542(14) 0.7262(2) -0.02121(9) 0.0451(5) Uani d . 1 . . N
H1 0.5587 0.6933 -0.0485 0.054 Uiso calc R 1 . . H
C8 0.57866(16) 0.8280(2) 0.01574(10) 0.0421(6) Uani d . 1 . . C
C7 0.66524(18) 0.9013(3) 0.01738(11) 0.0494(6) Uani d . 1 . . C
H7 0.7038 0.8851 -0.0088 0.059 Uiso calc R 1 . . H
C14 0.36170(18) 0.7435(2) 0.12431(11) 0.0472(6) Uani d . 1 . . C
H14 0.4276 0.7513 0.1495 0.057 Uiso calc R 1 . . H
C6 0.69212(18) 0.9994(3) 0.05932(11) 0.0490(6) Uani d . 1 . . C
H6 0.7504 1.0498 0.0623 0.059 Uiso calc R 1 . . H
C10 0.24711(17) 0.7351(2) 0.02745(11) 0.0461(6) Uani d . 1 . . C
H10 0.2350 0.7375 -0.0134 0.055 Uiso calc R 1 . . H
C13 0.2802(2) 0.7292(3) 0.14777(12) 0.0542(7) Uani d . 1 . . C
H13 0.2914 0.7283 0.1886 0.065 Uiso calc R 1 . . H
C12 0.1827(2) 0.7164(3) 0.11124(13) 0.0553(7) Uani d . 1 . . C
H12 0.1281 0.7048 0.1272 0.066 Uiso calc R 1 . . H
C11 0.16562(18) 0.7205(3) 0.05113(12) 0.0535(7) Uani d . 1 . . C
H11 0.0993 0.7135 0.0263 0.064 Uiso calc R 1 . . H
C16 0.32765(19) 0.3715(3) -0.16147(11) 0.0559(7) Uani d . 1 . . C
H16A 0.3937 0.3311 -0.1579 0.067 Uiso calc R 1 . . H
H16B 0.3143 0.4348 -0.1935 0.067 Uiso calc R 1 . . H
C17 0.2461(2) 0.2695(3) -0.17407(11) 0.0600(7) Uani d . 1 . . C
H17A 0.2594 0.2079 -0.1420 0.090 Uiso calc R 1 . . H
H17B 0.2455 0.2242 -0.2099 0.090 Uiso calc R 1 . . H
H17C 0.1809 0.3105 -0.1785 0.090 Uiso calc R 1 . . H
Br2 -0.00498(2) 1.05496(4) 0.075163(13) 0.07498(13) Uani d . 1 . . Br
O3 0.21149(13) 0.90039(19) 0.45332(7) 0.0588(5) Uani d . 1 . . O
N3 0.13685(14) 0.9018(2) 0.32998(8) 0.0474(5) Uani d . 1 . . N
H3 0.1067 0.8847 0.3567 0.057 Uiso calc R 1 . . H
O4 0.37786(12) 0.8434(2) 0.48626(7) 0.0654(5) Uani d . 1 . . O
N4 0.30944(14) 0.8667(2) 0.39108(9) 0.0511(6) Uani d . 1 . . N
H4A 0.3693 0.8410 0.3902 0.061 Uiso calc R 1 . . H
C18 0.24032(17) 0.8981(2) 0.33697(10) 0.0431(6) Uani d . 1 . . C
C26 0.36517(17) 0.9391(2) 0.27647(10) 0.0416(6) Uani d . 1 . . C
C20 0.16623(17) 0.9546(2) 0.24343(10) 0.0401(6) Uani d . 1 . . C
C21 0.13790(17) 0.9886(2) 0.18364(10) 0.0435(6) Uani d . 1 . . C
H21 0.1866 1.0002 0.1632 0.052 Uiso calc R 1 . . H
C22 0.03519(19) 1.0043(3) 0.15614(11) 0.0486(6) Uani d . 1 . . C
C27 0.39178(18) 1.0505(3) 0.25046(11) 0.0488(6) Uani d . 1 . . C
H27 0.3452 1.1192 0.2396 0.059 Uiso calc R 1 . . H
C25 0.08992(17) 0.9379(2) 0.27223(11) 0.0435(6) Uani d . 1 . . C
C32 0.29212(18) 0.8725(3) 0.44470(11) 0.0461(6) Uani d . 1 . . C
C31 0.43626(17) 0.8379(3) 0.29185(11) 0.0497(6) Uani d . 1 . . C
H31 0.4198 0.7615 0.3089 0.060 Uiso calc R 1 . . H
C24 -0.01346(18) 0.9537(3) 0.24349(11) 0.0506(7) Uani d . 1 . . C
H24 -0.0630 0.9420 0.2633 0.061 Uiso calc R 1 . . H
C19 0.26273(16) 0.9280(2) 0.28583(10) 0.0407(6) Uani d . 1 . . C
C23 -0.03975(18) 0.9869(3) 0.18481(11) 0.0533(7) Uani d . 1 . . C
H23 -0.1083 0.9978 0.1642 0.064 Uiso calc R 1 . . H
C33 0.3759(2) 0.8414(3) 0.54739(11) 0.0649(8) Uani d . 1 . . C
H33A 0.4142 0.7662 0.5673 0.078 Uiso calc R 1 . . H
H33B 0.3058 0.8332 0.5492 0.078 Uiso calc R 1 . . H
C29 0.5562(2) 0.9604(3) 0.25614(12) 0.0597(8) Uani d . 1 . . C
H29 0.6200 0.9676 0.2491 0.072 Uiso calc R 1 . . H
C30 0.53170(19) 0.8502(3) 0.28198(12) 0.0595(7) Uani d . 1 . . C
H30 0.5793 0.7827 0.2931 0.071 Uiso calc R 1 . . H
C34 0.4210(3) 0.9624(3) 0.57708(14) 0.0844(10) Uani d . 1 . . C
H34A 0.4874 0.9754 0.5713 0.127 Uiso calc R 1 . . H
H34B 0.4274 0.9557 0.6186 0.127 Uiso calc R 1 . . H
H34C 0.3777 1.0355 0.5608 0.127 Uiso calc R 1 . . H
C28 0.4867(2) 1.0605(3) 0.24051(12) 0.0600(7) Uani d . 1 . . C
H28 0.5036 1.1359 0.2230 0.072 Uiso calc R 1 . . H

loop_
_atom_site_aniso_label
_atom_site_aniso_U_11
_atom_site_aniso_U_22
_atom_site_aniso_U_33
_atom_site_aniso_U_12
_atom_site_aniso_U_13
_atom_site_aniso_U_23
Br1 0.06387(18) 0.05642(19) 0.0667(2) -0.01506(14) 0.00868(14) -0.00791(15)
O1 0.0529(10) 0.0624(12) 0.0556(11) -0.0058(9) 0.0263(9) -0.0062(9)
O2 0.0496(9) 0.0571(12) 0.0488(11) -0.0107(8) 0.0161(8) -0.0131(9)
C3 0.0367(12) 0.0409(14) 0.0407(14) 0.0030(11) 0.0070(10) 0.0045(12)
C5 0.0437(13) 0.0385(15) 0.0440(15) -0.0008(11) 0.0010(11) 0.0050(12)
C9 0.0403(13) 0.0364(14) 0.0423(15) 0.0020(10) 0.0122(11) -0.0007(11)
N2 0.0474(11) 0.0495(13) 0.0454(13) -0.0105(10) 0.0208(10) -0.0049(10)
C15 0.0427(13) 0.0439(16) 0.0434(15) 0.0050(12) 0.0113(12) 0.0011(12)
C2 0.0360(12) 0.0415(14) 0.0381(14) 0.0021(10) 0.0088(10) 0.0006(12)
C4 0.0426(13) 0.0446(15) 0.0450(15) 0.0020(11) 0.0097(11) 0.0033(13)
C1 0.0396(13) 0.0417(15) 0.0406(14) -0.0006(11) 0.0107(11) 0.0030(12)
N1 0.0445(11) 0.0516(13) 0.0434(12) 0.0000(10) 0.0193(9) -0.0013(10)
C8 0.0369(12) 0.0461(15) 0.0413(14) 0.0024(11) 0.0076(11) 0.0066(12)
C7 0.0421(13) 0.0556(16) 0.0506(16) 0.0001(12) 0.0131(12) 0.0150(14)
C14 0.0460(14) 0.0492(16) 0.0446(16) -0.0017(12) 0.0098(11) -0.0051(13)
C6 0.0395(13) 0.0458(16) 0.0572(17) -0.0055(11) 0.0062(12) 0.0119(14)
C10 0.0430(13) 0.0504(16) 0.0451(15) -0.0032(11) 0.0125(11) 0.0024(12)
C13 0.0614(17) 0.0608(18) 0.0457(16) -0.0051(14) 0.0238(13) -0.0124(14)
C12 0.0522(16) 0.0564(17) 0.066(2) -0.0054(13) 0.0304(14) -0.0061(15)
C11 0.0410(14) 0.0585(18) 0.0608(19) -0.0041(12) 0.0139(13) 0.0009(15)
C16 0.0601(16) 0.064(2) 0.0432(16) -0.0029(14) 0.0141(13) -0.0091(14)
C17 0.0686(18) 0.0530(18) 0.0505(17) -0.0048(14) 0.0038(13) -0.0044(14)
Br2 0.0711(2) 0.1016(3) 0.04400(18) 0.00474(17) 0.00264(14) 0.01354(17)
O3 0.0444(10) 0.0853(14) 0.0488(11) -0.0027(9) 0.0164(8) 0.0076(10)
N3 0.0416(11) 0.0637(14) 0.0391(12) -0.0035(10) 0.0151(9) 0.0039(11)
O4 0.0438(9) 0.1117(16) 0.0373(10) 0.0039(10) 0.0060(8) 0.0001(10)
N4 0.0403(11) 0.0737(16) 0.0396(12) 0.0062(10) 0.0118(9) 0.0031(11)
C18 0.0404(13) 0.0496(15) 0.0366(14) -0.0017(11) 0.0063(11) -0.0013(12)
C26 0.0432(13) 0.0478(16) 0.0330(13) -0.0027(11) 0.0092(10) -0.0050(12)
C20 0.0432(12) 0.0391(14) 0.0388(14) 0.0013(11) 0.0125(11) -0.0025(11)
C21 0.0492(14) 0.0436(15) 0.0394(15) 0.0009(11) 0.0153(11) -0.0038(12)
C22 0.0548(15) 0.0475(16) 0.0386(15) 0.0023(12) 0.0049(12) 0.0000(12)
C27 0.0488(14) 0.0491(16) 0.0506(16) 0.0040(12) 0.0171(12) 0.0016(13)
C25 0.0438(13) 0.0452(15) 0.0399(14) -0.0005(11) 0.0092(11) -0.0017(12)
C32 0.0421(14) 0.0560(17) 0.0409(15) -0.0064(12) 0.0128(12) 0.0047(13)
C31 0.0469(14) 0.0507(16) 0.0503(16) 0.0011(13) 0.0117(12) 0.0023(13)
C24 0.0411(13) 0.0612(18) 0.0512(17) -0.0013(12) 0.0155(12) -0.0039(14)
C19 0.0399(12) 0.0459(15) 0.0362(14) -0.0014(11) 0.0105(10) -0.0022(12)
C23 0.0409(13) 0.0639(18) 0.0494(17) 0.0031(12) 0.0032(12) 0.0018(14)
C33 0.0572(16) 0.094(2) 0.0415(16) -0.0023(16) 0.0105(13) 0.0056(16)
C29 0.0433(14) 0.073(2) 0.067(2) -0.0102(15) 0.0225(13) -0.0095(16)
C30 0.0471(15) 0.065(2) 0.0644(19) 0.0099(14) 0.0128(13) -0.0081(16)
C34 0.088(2) 0.102(3) 0.060(2) -0.010(2) 0.0156(17) -0.0146(19)
C28 0.0625(17) 0.0614(19) 0.0595(18) -0.0107(15) 0.0224(14) 0.0002(15)

loop_
_atom_type_symbol
_atom_type_description
_atom_type_scat_dispersion_real
_atom_type_scat_dispersion_imag
_atom_type_scat_source
O O 0.0106 0.0060 'International Tables Vol C Tables 4.2.6.8 and 6.1.1.4'
N N 0.0061 0.0033 'International Tables Vol C Tables 4.2.6.8 and 6.1.1.4'
Br Br -0.2901 2.4595 'International Tables Vol C Tables 4.2.6.8 and 6.1.1.4'
H H 0.0000 0.0000 'International Tables Vol C Tables 4.2.6.8 and 6.1.1.4'
C C 0.0033 0.0016 'International Tables Vol C Tables 4.2.6.8 and 6.1.1.4'

loop_
_geom_angle_atom_site_label_1
_geom_angle_atom_site_label_2
_geom_angle_atom_site_label_3
_geom_angle
C15 O2 C16 115.97(19)
C8 C3 C4 118.8(2)
C8 C3 C2 107.3(2)
C4 C3 C2 133.9(2)
C4 C5 C6 123.6(2)
C4 C5 Br1 119.5(2)
C6 C5 Br1 116.85(18)
C14 C9 C10 117.7(2)
C14 C9 C2 121.4(2)
C10 C9 C2 120.9(2)
C15 N2 C1 125.3(2)
C15 N2 H2 117.3
C1 N2 H2 117.3
O1 C15 O2 124.1(2)
O1 C15 N2 125.9(2)
O2 C15 N2 110.0(2)
C1 C2 C3 105.1(2)
C1 C2 C9 126.7(2)
C3 C2 C9 128.2(2)
C5 C4 C3 117.3(2)
C5 C4 H4 121.3
C3 C4 H4 121.3
N1 C1 C2 111.4(2)
N1 C1 N2 120.6(2)
C2 C1 N2 128.0(2)
C1 N1 C8 108.46(19)
C1 N1 H1 125.8
C8 N1 H1 125.8
N1 C8 C7 129.3(2)
N1 C8 C3 107.8(2)
C7 C8 C3 122.9(2)
C6 C7 C8 117.5(2)
C6 C7 H7 121.2
C8 C7 H7 121.2
C13 C14 C9 121.0(2)
C13 C14 H14 119.5
C9 C14 H14 119.5
C7 C6 C5 119.7(2)
C7 C6 H6 120.1
C5 C6 H6 120.1
C11 C10 C9 121.1(2)
C11 C10 H10 119.4
C9 C10 H10 119.4
C12 C13 C14 120.2(2)
C12 C13 H13 119.9
C14 C13 H13 119.9
C13 C12 C11 120.1(2)
C13 C12 H12 120.0
C11 C12 H12 120.0
C12 C11 C10 119.9(2)
C12 C11 H11 120.1
C10 C11 H11 120.1
O2 C16 C17 108.3(2)
O2 C16 H16A 110.0
C17 C16 H16A 110.0
O2 C16 H16B 110.0
C17 C16 H16B 110.0
H16A C16 H16B 108.4
C16 C17 H17A 109.5
C16 C17 H17B 109.5
H17A C17 H17B 109.5
C16 C17 H17C 109.5
H17A C17 H17C 109.5
H17B C17 H17C 109.5
C18 N3 C25 107.52(19)
C18 N3 H3 126.2
C25 N3 H3 126.2
C32 O4 C33 118.7(2)
C32 N4 C18 126.7(2)
C32 N4 H4A 116.7
C18 N4 H4A 116.7
C19 C18 N3 111.4(2)
C19 C18 N4 127.0(2)
N3 C18 N4 121.5(2)
C27 C26 C31 118.3(2)
C27 C26 C19 120.2(2)
C31 C26 C19 121.5(2)
C21 C20 C25 119.1(2)
C21 C20 C19 133.6(2)
C25 C20 C19 107.3(2)
C22 C21 C20 117.5(2)
C22 C21 H21 121.3
C20 C21 H21 121.3
C21 C22 C23 123.1(2)
C21 C22 Br2 118.2(2)
C23 C22 Br2 118.73(18)
C28 C27 C26 120.6(2)
C28 C27 H27 119.7
C26 C27 H27 119.7
N3 C25 C24 129.5(2)
N3 C25 C20 108.00(19)
C24 C25 C20 122.4(2)
O3 C32 O4 125.5(2)
O3 C32 N4 125.0(2)
O4 C32 N4 109.4(2)
C30 C31 C26 120.3(3)
C30 C31 H31 119.8
C26 C31 H31 119.8
C23 C24 C25 117.6(2)
C23 C24 H24 121.2
C25 C24 H24 121.2
C18 C19 C20 105.74(19)
C18 C19 C26 127.3(2)
C20 C19 C26 126.8(2)
C24 C23 C22 120.3(2)
C24 C23 H23 119.8
C22 C23 H23 119.8
O4 C33 C34 110.0(2)
O4 C33 H33A 109.7
C34 C33 H33A 109.7
O4 C33 H33B 109.7
C34 C33 H33B 109.7
H33A C33 H33B 108.2
C30 C29 C28 119.7(2)
C30 C29 H29 120.1
C28 C29 H29 120.1
C29 C30 C31 120.5(3)
C29 C30 H30 119.8
C31 C30 H30 119.8
C33 C34 H34A 109.5
C33 C34 H34B 109.5
H34A C34 H34B 109.5
C33 C34 H34C 109.5
H34A C34 H34C 109.5
H34B C34 H34C 109.5
C29 C28 C27 120.6(3)
C29 C28 H28 119.7
C27 C28 H28 119.7

loop_
_geom_bond_atom_site_label_1
_geom_bond_atom_site_label_2
_geom_bond_site_symmetry_2
_geom_bond_distance
_geom_bond_publ_flag
Br1 C5 . 1.906(2) ?
O1 C15 . 1.207(3) ?
O2 C15 . 1.339(3) ?
O2 C16 . 1.443(3) ?
C3 C8 . 1.400(3) ?
C3 C4 . 1.401(3) ?
C3 C2 . 1.446(3) ?
C5 C4 . 1.375(3) ?
C5 C6 . 1.383(3) ?
C9 C14 . 1.388(3) ?
C9 C10 . 1.390(3) ?
C9 C2 . 1.472(3) ?
N2 C15 . 1.349(3) ?
N2 C1 . 1.394(3) ?
N2 H2 . 0.860 ?
C2 C1 . 1.366(3) ?
C4 H4 . 0.930 ?
C1 N1 . 1.358(3) ?
N1 C8 . 1.375(3) ?
N1 H1 . 0.860 ?
C8 C7 . 1.386(3) ?
C7 C6 . 1.380(4) ?
C7 H7 . 0.930 ?
C14 C13 . 1.379(3) ?
C14 H14 . 0.930 ?
C6 H6 . 0.930 ?
C10 C11 . 1.381(3) ?
C10 H10 . 0.930 ?
C13 C12 . 1.370(3) ?
C13 H13 . 0.930 ?
C12 C11 . 1.370(3) ?
C12 H12 . 0.930 ?
C11 H11 . 0.930 ?
C16 C17 . 1.487(4) ?
C16 H16A . 0.970 ?
C16 H16B . 0.970 ?
C17 H17A . 0.960 ?
C17 H17B . 0.960 ?
C17 H17C . 0.960 ?
Br2 C22 . 1.903(2) ?
O3 C32 . 1.204(3) ?
N3 C18 . 1.371(3) ?
N3 C25 . 1.381(3) ?
N3 H3 . 0.860 ?
O4 C32 . 1.329(3) ?
O4 C33 . 1.448(3) ?
N4 C32 . 1.350(3) ?
N4 C18 . 1.393(3) ?
N4 H4A . 0.860 ?
C18 C19 . 1.358(3) ?
C26 C27 . 1.385(3) ?
C26 C31 . 1.390(3) ?
C26 C19 . 1.475(3) ?
C20 C21 . 1.396(3) ?
C20 C25 . 1.401(3) ?
C20 C19 . 1.435(3) ?
C21 C22 . 1.375(3) ?
C21 H21 . 0.930 ?
C22 C23 . 1.383(3) ?
C27 C28 . 1.379(3) ?
C27 H27 . 0.930 ?
C25 C24 . 1.389(3) ?
C31 C30 . 1.387(3) ?
C31 H31 . 0.930 ?
C24 C23 . 1.370(3) ?
C24 H24 . 0.930 ?
C23 H23 . 0.930 ?
C33 C34 . 1.464(4) ?
C33 H33A . 0.970 ?
C33 H33B . 0.970 ?
C29 C30 . 1.361(4) ?
C29 C28 . 1.368(4) ?
C29 H29 . 0.930 ?
C30 H30 . 0.930 ?
C34 H34A . 0.960 ?
C34 H34B . 0.960 ?
C34 H34C . 0.960 ?
C28 H28 . 0.930 ?

loop_
_geom_hbond_atom_site_label_D
_geom_hbond_atom_site_label_H
_geom_hbond_atom_site_label_A
_geom_hbond_site_symmetry_A
_geom_hbond_distance_DH
_geom_hbond_distance_HA
_geom_hbond_distance_DA
_geom_hbond_angle_DHA
_geom_hbond_publ_flag
N1 H1 O1 . 0.86 2.19 2.722(3) 120 yes
N1 H1 O3 4_564 0.86 2.28 2.926(3) 132 yes
N2 H2 O3 2_545 0.86 2.48 3.282(3) 155 yes
N3 H3 O3 . 0.86 2.33 2.797(2) 114 yes
N3 H3 O1 4_465 0.86 2.33 3.049(3) 142 yes
C33 H33B O3 . 0.98 2.37 2.739(3) 102 yes

loop_
_cod_related_entry_id
_cod_related_entry_database
_cod_related_entry_code
1 ChemSpider 24731643
